data_4326672
loop_
_publ_author_name
'Xu Zhang'
'Zhi-Xin Lei'
'Wen Luo'
'Wen-Qin Mu'
'Xiang Zhang'
'Qin-Yu Zhu'
'Jie Dai'

_publ_section_title
;
 1-D Selenidoindates {[In2Se5]}\\infty directed by Chiral Metal Complex
 Cations of 1,10-Phenanthroline
;
_journal_name_full 'Inorganic Chemistry'
_journal_page_first 10872
_journal_page_last 10877
_journal_paper_doi 10.1021/ic201404t
_journal_volume 50
_journal_year 2011
_chemical_formula_sum 'C36 H26 Fe In2 N6 O Se5'
_chemical_formula_weight 1238.90
_chemical_name_systematic
; 
 ? 
;
_space_group_IT_number 19
_symmetry_cell_setting orthorhombic
_symmetry_space_group_name_Hall 'P 2ac 2ab'
_symmetry_space_group_name_H-M 'P 21 21 21'
_atom_sites_solution_hydrogens geom
_atom_sites_solution_primary direct
_atom_sites_solution_secondary difmap
_audit_creation_method SHELXL-97
_cell_angle_alpha 90.00
_cell_angle_beta 90.00
_cell_angle_gamma 90.00
_cell_formula_units_Z 4
_cell_length_a 14.498(4)
_cell_length_b 14.654(4)
_cell_length_c 17.852(5)
_cell_measurement_reflns_used 10570
_cell_measurement_temperature 293(2)
_cell_measurement_theta_max 27.5
_cell_measurement_theta_min 3.0
_cell_volume 3792.7(18)
_computing_structure_refinement 'SHELXL-97 (Sheldrick, 1997)'
_computing_structure_solution 'SHELXS-97 (Sheldrick, 1990)'
_diffrn_ambient_temperature 293(2)
_diffrn_detector_area_resol_mean 14.63
_diffrn_measured_fraction_theta_full 0.997
_diffrn_measured_fraction_theta_max 0.997
_diffrn_measurement_device_type 'Rigaku Saturn'
_diffrn_measurement_method \w
_diffrn_radiation_monochromator graphite
_diffrn_radiation_source 'fine-focus sealed tube'
_diffrn_radiation_type MoK\a
_diffrn_radiation_wavelength 0.71075
_diffrn_reflns_av_R_equivalents 0.0777
_diffrn_reflns_av_sigmaI/netI 0.1567
_diffrn_reflns_limit_h_max 17
_diffrn_reflns_limit_h_min -15
_diffrn_reflns_limit_k_max 17
_diffrn_reflns_limit_k_min -14
_diffrn_reflns_limit_l_max 21
_diffrn_reflns_limit_l_min -14
_diffrn_reflns_number 12125
_diffrn_reflns_theta_full 25.00
_diffrn_reflns_theta_max 25.00
_diffrn_reflns_theta_min 3.01
_exptl_absorpt_coefficient_mu 6.420
_exptl_absorpt_correction_T_max 0.7396
_exptl_absorpt_correction_T_min 0.5661
_exptl_absorpt_correction_type multi-scan
_exptl_absorpt_process_details 'Jacobson, R. (1998) Private communication '
_exptl_crystal_colour Red
_exptl_crystal_density_diffrn 2.166
_exptl_crystal_description Prism
_exptl_crystal_F_000 2336
_exptl_crystal_size_max 0.10
_exptl_crystal_size_mid 0.08
_exptl_crystal_size_min 0.05
_refine_diff_density_max 0.860
_refine_diff_density_min -0.748
_refine_diff_density_rms 0.190
_refine_ls_abs_structure_details 'Flack H D (1983), Acta Cryst. A39, 876-881'
_refine_ls_abs_structure_Flack 0.07(2)
_refine_ls_extinction_method none
_refine_ls_goodness_of_fit_ref 1.031
_refine_ls_hydrogen_treatment constr
_refine_ls_matrix_type full
_refine_ls_number_parameters 416
_refine_ls_number_reflns 6653
_refine_ls_number_restraints 0
_refine_ls_restrained_S_all 1.031
_refine_ls_R_factor_all 0.1240
_refine_ls_R_factor_gt 0.0801
_refine_ls_shift/su_max 0.017
_refine_ls_shift/su_mean 0.003
_refine_ls_structure_factor_coef Fsqd
_refine_ls_weighting_details 'calc w=1/[\s^2^(Fo^2^)+(0.0002P)^2^+20.0000P] where P=(Fo^2^+2Fc^2^)/3'
_refine_ls_weighting_scheme calc
_refine_ls_wR_factor_gt 0.0999
_refine_ls_wR_factor_ref 0.1165
_reflns_number_gt 4564
_reflns_number_total 6653
_reflns_threshold_expression >2sigma(I)
_cod_data_source_file ic201404t_si_002_3.cif
_cod_data_source_block 2
_cod_original_cell_volume 3792.8(17)
_cod_original_sg_symbol_Hall 'P 2ac 2ab '
_cod_original_sg_symbol_H-M 'P 21 21 21 '
_cod_database_code 4326672

loop_
_symmetry_equiv_pos_as_xyz
'x, y, z'
'x+1/2, -y+1/2, -z'
'-x, y+1/2, -z+1/2'
'-x+1/2, -y, z+1/2'

loop_
_atom_site_label
_atom_site_type_symbol
_atom_site_fract_x
_atom_site_fract_y
_atom_site_fract_z
_atom_site_U_iso_or_equiv
_atom_site_adp_type
_atom_site_occupancy
_atom_site_symmetry_multiplicity
_atom_site_calc_flag
_atom_site_refinement_flags
In1 In 0.47963(8) 0.52311(7) 0.75271(7) 0.0262(3) Uani 1 1 d .
In2 In 0.48839(8) 0.79237(7) 0.76981(6) 0.0286(3) Uani 1 1 d .
Se1 Se 0.45269(14) 0.41581(11) 0.63799(9) 0.0307(5) Uani 1 1 d .
Se2 Se 0.59305(12) 0.65634(12) 0.74147(11) 0.0406(5) Uani 1 1 d .
Se3 Se 0.31578(13) 0.59339(12) 0.76716(11) 0.0392(5) Uani 1 1 d .
Se4 Se 0.34652(13) 0.72374(11) 0.84097(9) 0.0318(5) Uani 1 1 d .
Se5 Se 0.46139(14) 0.89970(11) 0.65633(9) 0.0368(5) Uani 1 1 d .
Fe1 Fe 0.47053(18) 0.84515(16) 0.33406(12) 0.0263(6) Uani 1 1 d .
N1 N 0.4349(9) 0.7803(9) 0.4268(7) 0.024(3) Uani 1 1 d .
N2 N 0.5651(8) 0.7469(7) 0.3277(6) 0.017(3) Uiso 1 1 d .
N3 N 0.3856(9) 0.7736(8) 0.2701(7) 0.023(3) Uani 1 1 d .
N4 N 0.5095(9) 0.8968(7) 0.2370(7) 0.027(3) Uani 1 1 d .
N5 N 0.3818(9) 0.9433(7) 0.3564(7) 0.020(3) Uani 1 1 d .
N6 N 0.5539(11) 0.9219(9) 0.3974(7) 0.028(4) Uani 1 1 d .
C1 C 0.3650(12) 0.7908(11) 0.4750(9) 0.031(5) Uani 1 1 d .
H1 H 0.3206 0.8346 0.4643 0.038 Uiso 1 1 calc R
C2 C 0.3550(14) 0.7405(12) 0.5396(9) 0.040(6) Uani 1 1 d .
H2 H 0.3059 0.7517 0.5718 0.048 Uiso 1 1 calc R
C3 C 0.4151(14) 0.6767(13) 0.5556(10) 0.044(6) Uani 1 1 d .
H3 H 0.4071 0.6424 0.5990 0.053 Uiso 1 1 calc R
C4 C 0.4904(13) 0.6584(12) 0.5096(9) 0.036(5) Uani 1 1 d .
C5 C 0.4954(11) 0.7114(11) 0.4441(8) 0.022(4) Uani 1 1 d .
C6 C 0.6259(11) 0.7316(10) 0.2767(9) 0.026(4) Uiso 1 1 d .
H6 H 0.6252 0.7675 0.2337 0.032 Uiso 1 1 calc R
C7 C 0.6937(11) 0.6625(11) 0.2831(9) 0.037(5) Uani 1 1 d .
H7 H 0.7370 0.6541 0.2453 0.045 Uiso 1 1 calc R
C8 C 0.6947(11) 0.6079(11) 0.3458(9) 0.031(4) Uiso 1 1 d .
H8 H 0.7377 0.5612 0.3504 0.037 Uiso 1 1 calc R
C9 C 0.6310(12) 0.6236(10) 0.4019(9) 0.029(4) Uiso 1 1 d .
C10 C 0.5664(12) 0.6918(9) 0.3909(8) 0.025(4) Uani 1 1 d .
C11 C 0.5593(13) 0.5891(12) 0.5212(9) 0.034(5) Uiso 1 1 d .
H11 H 0.5574 0.5543 0.5647 0.041 Uiso 1 1 calc R
C12 C 0.6247(15) 0.5739(13) 0.4720(9) 0.051(6) Uani 1 1 d .
H12 H 0.6687 0.5295 0.4825 0.061 Uiso 1 1 calc R
C13 C 0.3220(12) 0.7128(10) 0.2899(9) 0.029(4) Uani 1 1 d .
H13 H 0.3113 0.7025 0.3406 0.035 Uiso 1 1 calc R
C14 C 0.2700(10) 0.6631(11) 0.2361(9) 0.030(4) Uiso 1 1 d .
H14 H 0.2261 0.6207 0.2512 0.036 Uiso 1 1 calc R
C15 C 0.2856(12) 0.6787(10) 0.1617(9) 0.037(5) Uani 1 1 d .
H15 H 0.2528 0.6458 0.1261 0.045 Uiso 1 1 calc R
C16 C 0.3508(11) 0.7443(10) 0.1384(9) 0.024(4) Uani 1 1 d .
C17 C 0.4014(12) 0.7899(11) 0.1947(8) 0.024(4) Uani 1 1 d .
C18 C 0.5697(13) 0.9596(11) 0.2225(10) 0.041(5) Uiso 1 1 d .
H18 H 0.5958 0.9910 0.2625 0.049 Uiso 1 1 calc R
C19 C 0.5979(13) 0.9830(11) 0.1487(10) 0.037(5) Uani 1 1 d .
H19 H 0.6435 1.0266 0.1410 0.044 Uiso 1 1 calc R
C20 C 0.5571(15) 0.9406(13) 0.0897(11) 0.047(6) Uani 1 1 d .
H20 H 0.5767 0.9529 0.0411 0.057 Uiso 1 1 calc R
C21 C 0.4862(13) 0.8791(11) 0.1020(9) 0.034(5) Uani 1 1 d .
C22 C 0.4669(13) 0.8558(10) 0.1768(8) 0.024(4) Uani 1 1 d .
C23 C 0.3736(12) 0.7649(10) 0.0624(8) 0.026(5) Uani 1 1 d .
H23 H 0.3438 0.7337 0.0240 0.032 Uiso 1 1 calc R
C24 C 0.4374(14) 0.8286(11) 0.0450(9) 0.037(5) Uani 1 1 d .
H24 H 0.4502 0.8402 -0.0052 0.044 Uiso 1 1 calc R
C25 C 0.2939(13) 0.9549(13) 0.3297(10) 0.042(5) Uani 1 1 d .
H25 H 0.2729 0.9182 0.2907 0.051 Uiso 1 1 calc R
C26 C 0.2357(13) 1.0204(11) 0.3600(11) 0.041(5) Uani 1 1 d .
H26 H 0.1759 1.0258 0.3418 0.050 Uiso 1 1 calc R
C27 C 0.2644(13) 1.0764(11) 0.4154(9) 0.030(5) Uani 1 1 d .
H27 H 0.2252 1.1211 0.4342 0.036 Uiso 1 1 calc R
C28 C 0.3512(16) 1.0667(11) 0.4436(9) 0.039(5) Uani 1 1 d .
C29 C 0.4103(13) 1.0030(10) 0.4106(8) 0.025(4) Uani 1 1 d .
C30 C 0.6396(14) 0.9151(12) 0.4172(10) 0.043(5) Uiso 1 1 d .
H30 H 0.6749 0.8713 0.3926 0.051 Uiso 1 1 calc R
C31 C 0.6846(13) 0.9678(13) 0.4724(9) 0.045(6) Uani 1 1 d .
H31 H 0.7474 0.9618 0.4816 0.054 Uiso 1 1 calc R
C32 C 0.6327(13) 1.0266(12) 0.5106(10) 0.036(5) Uiso 1 1 d .
H32 H 0.6588 1.0586 0.5503 0.043 Uiso 1 1 calc R
C33 C 0.5395(14) 1.0415(12) 0.4925(10) 0.039(5) Uani 1 1 d .
C34 C 0.5056(14) 0.9868(12) 0.4343(8) 0.035(5) Uani 1 1 d .
C35 C 0.3900(14) 1.1189(12) 0.5004(11) 0.046(6) Uani 1 1 d .
H35 H 0.3528 1.1626 0.5232 0.055 Uiso 1 1 calc R
C36 C 0.4783(14) 1.1109(10) 0.5251(9) 0.042(5) Uani 1 1 d .
H36 H 0.5000 1.1493 0.5627 0.051 Uiso 1 1 calc R
O1 O 0.1594(9) 0.7082(9) 0.4152(6) 0.062(4) Uani 1 1 d .

loop_
_atom_site_aniso_label
_atom_site_aniso_U_11
_atom_site_aniso_U_22
_atom_site_aniso_U_33
_atom_site_aniso_U_23
_atom_site_aniso_U_13
_atom_site_aniso_U_12
In1 0.0297(7) 0.0179(5) 0.0309(7) 0.0006(5) 0.0047(7) -0.0004(5)
In2 0.0341(8) 0.0180(6) 0.0336(7) -0.0003(5) 0.0035(6) 0.0000(6)
Se1 0.0410(13) 0.0247(9) 0.0265(10) -0.0012(8) 0.0000(9) -0.0009(9)
Se2 0.0325(11) 0.0216(8) 0.0679(14) -0.0028(11) 0.0154(11) -0.0010(8)
Se3 0.0295(12) 0.0345(9) 0.0535(12) -0.0054(10) 0.0008(10) 0.0024(9)
Se4 0.0371(13) 0.0284(9) 0.0297(10) -0.0001(9) 0.0048(9) 0.0038(9)
Se5 0.0510(14) 0.0275(9) 0.0318(10) 0.0005(9) -0.0068(10) -0.0022(10)
Fe1 0.0284(16) 0.0267(12) 0.0237(13) 0.0020(12) -0.0014(12) -0.0049(14)
N1 0.009(9) 0.038(8) 0.025(7) -0.001(7) -0.005(6) -0.013(7)
N3 0.018(8) 0.019(7) 0.033(8) 0.003(7) 0.004(7) 0.003(6)
N4 0.035(9) 0.016(6) 0.030(7) 0.016(6) -0.014(7) -0.016(6)
N5 0.021(9) 0.012(6) 0.028(8) -0.001(6) -0.001(7) -0.013(6)
N6 0.030(11) 0.030(8) 0.026(8) -0.013(7) 0.000(7) -0.012(8)
C1 0.030(13) 0.028(10) 0.036(11) 0.004(9) 0.004(9) -0.018(9)
C2 0.049(16) 0.041(12) 0.031(11) -0.022(9) 0.021(11) -0.037(11)
C3 0.054(16) 0.049(14) 0.029(11) 0.004(10) 0.018(11) -0.020(12)
C4 0.045(14) 0.030(9) 0.034(10) -0.002(9) -0.020(10) -0.012(11)
C5 0.018(11) 0.029(9) 0.019(8) -0.005(8) -0.005(8) 0.003(8)
C7 0.040(12) 0.031(9) 0.040(11) 0.003(10) 0.031(9) -0.003(10)
C10 0.046(13) 0.011(8) 0.019(9) 0.002(7) -0.011(8) -0.002(8)
C12 0.065(18) 0.062(15) 0.025(11) -0.008(10) -0.015(11) 0.021(13)
C13 0.036(12) 0.015(8) 0.036(10) 0.003(8) -0.002(9) 0.014(9)
C15 0.050(14) 0.027(10) 0.033(10) 0.003(9) -0.024(10) -0.002(9)
C16 0.011(10) 0.031(10) 0.031(10) -0.008(8) -0.010(8) -0.008(8)
C17 0.033(12) 0.018(9) 0.021(9) 0.013(8) -0.004(8) 0.008(9)
C19 0.032(12) 0.031(10) 0.047(12) 0.021(10) 0.009(10) 0.020(9)
C20 0.046(16) 0.048(13) 0.048(13) 0.028(11) -0.020(12) 0.018(11)
C21 0.031(13) 0.037(10) 0.034(10) 0.005(9) -0.017(10) 0.005(10)
C22 0.040(12) 0.017(8) 0.014(8) 0.001(7) -0.005(8) 0.004(9)
C23 0.048(14) 0.014(9) 0.017(9) 0.002(7) -0.011(9) -0.002(9)
C24 0.075(16) 0.019(10) 0.018(9) 0.009(8) -0.003(10) 0.012(10)
C25 0.031(13) 0.065(14) 0.031(11) 0.024(10) -0.003(10) -0.022(11)
C26 0.029(13) 0.031(10) 0.064(15) 0.007(11) 0.007(11) -0.016(10)
C27 0.041(14) 0.026(10) 0.023(10) 0.010(8) -0.008(9) -0.005(9)
C28 0.069(18) 0.031(11) 0.016(10) -0.004(9) 0.006(11) 0.003(11)
C29 0.032(12) 0.027(10) 0.016(9) 0.006(8) -0.014(8) 0.005(9)
C31 0.021(12) 0.077(14) 0.037(12) -0.023(11) -0.006(9) 0.018(11)
C33 0.041(14) 0.037(11) 0.040(11) 0.011(9) -0.003(11) 0.009(11)
C34 0.048(15) 0.041(11) 0.015(8) 0.007(8) 0.005(9) 0.028(10)
C35 0.045(15) 0.038(12) 0.054(13) 0.010(10) 0.006(12) 0.016(11)
C36 0.059(16) 0.019(10) 0.048(12) -0.014(8) -0.029(12) 0.013(10)
O1 0.058(11) 0.076(10) 0.053(9) 0.008(8) -0.006(8) 0.003(9)

loop_
_atom_type_symbol
_atom_type_description
_atom_type_scat_dispersion_real
_atom_type_scat_dispersion_imag
_atom_type_scat_source
C C 0.0033 0.0016 'International Tables Vol C Tables 4.2.6.8 and 6.1.1.4'
H H 0.0000 0.0000 'International Tables Vol C Tables 4.2.6.8 and 6.1.1.4'
N N 0.0061 0.0033 'International Tables Vol C Tables 4.2.6.8 and 6.1.1.4'
O O 0.0106 0.0060 'International Tables Vol C Tables 4.2.6.8 and 6.1.1.4'
Se Se -0.0929 2.2259 'International Tables Vol C Tables 4.2.6.8 and 6.1.1.4'
In In -0.7276 1.3100 'International Tables Vol C Tables 4.2.6.8 and 6.1.1.4'
Fe Fe 0.3463 0.8444 'International Tables Vol C Tables 4.2.6.8 and 6.1.1.4'

loop_
_geom_angle_atom_site_label_1
_geom_angle_atom_site_label_2
_geom_angle_atom_site_label_3
_geom_angle
_geom_angle_site_symmetry_1
_geom_angle_site_symmetry_3
Se2 In1 Se5 111.81(8) . 3_646
Se2 In1 Se3 106.99(7) . .
Se5 In1 Se3 121.22(8) 3_646 .
Se2 In1 Se1 119.58(7) . .
Se5 In1 Se1 96.96(7) 3_646 .
Se3 In1 Se1 100.34(7) . .
Se2 In2 Se1 118.34(8) . 3_656
Se2 In2 Se5 114.07(7) . .
Se1 In2 Se5 97.04(7) 3_656 .
Se2 In2 Se4 105.24(7) . .
Se1 In2 Se4 102.65(7) 3_656 .
Se5 In2 Se4 119.55(8) . .
In2 Se1 In1 82.69(6) 3_646 .
In2 Se2 In1 101.42(7) . .
Se4 Se3 In1 101.72(9) . .
Se3 Se4 In2 100.84(8) . .
In1 Se5 In2 83.30(6) 3_656 .
N5 Fe1 N4 94.8(5) . .
N5 Fe1 N3 95.6(5) . .
N4 Fe1 N3 82.8(5) . .
N5 Fe1 N1 90.6(5) . .
N4 Fe1 N1 173.8(5) . .
N3 Fe1 N1 93.8(5) . .
N5 Fe1 N2 171.4(5) . .
N4 Fe1 N2 91.7(5) . .
N3 Fe1 N2 90.7(5) . .
N1 Fe1 N2 83.1(5) . .
N5 Fe1 N6 82.5(6) . .
N4 Fe1 N6 96.2(5) . .
N3 Fe1 N6 177.8(6) . .
N1 Fe1 N6 87.4(5) . .
N2 Fe1 N6 91.3(6) . .
C1 N1 C5 115.1(14) . .
C1 N1 Fe1 132.9(12) . .
C5 N1 Fe1 112.0(11) . .
C6 N2 C10 117.7(13) . .
C6 N2 Fe1 129.6(10) . .
C10 N2 Fe1 112.5(10) . .
C13 N3 C17 119.2(14) . .
C13 N3 Fe1 129.2(11) . .
C17 N3 Fe1 111.5(11) . .
C18 N4 C22 117.2(14) . .
C18 N4 Fe1 129.9(12) . .
C22 N4 Fe1 112.9(10) . .
C29 N5 C25 116.6(15) . .
C29 N5 Fe1 114.3(11) . .
C25 N5 Fe1 128.8(12) . .
C30 N6 C34 114.7(16) . .
C30 N6 Fe1 133.7(13) . .
C34 N6 Fe1 111.0(13) . .
N1 C1 C2 123.8(18) . .
N1 C1 H1 118.1 . .
C2 C1 H1 118.1 . .
C3 C2 C1 119.7(18) . .
C3 C2 H2 120.2 . .
C1 C2 H2 120.1 . .
C2 C3 C4 122.0(18) . .
C2 C3 H3 119.0 . .
C4 C3 H3 119.0 . .
C3 C4 C5 115.1(17) . .
C3 C4 C11 126.5(17) . .
C5 C4 C11 118.3(17) . .
N1 C5 C4 124.1(15) . .
N1 C5 C10 117.3(14) . .
C4 C5 C10 118.6(15) . .
N2 C6 C7 122.9(14) . .
N2 C6 H6 118.5 . .
C7 C6 H6 118.5 . .
C8 C7 C6 119.2(14) . .
C8 C7 H7 120.4 . .
C6 C7 H7 120.4 . .
C7 C8 C9 119.1(16) . .
C7 C8 H8 120.5 . .
C9 C8 H8 120.5 . .
C10 C9 C8 118.0(16) . .
C10 C9 C12 116.2(16) . .
C8 C9 C12 125.8(16) . .
C9 C10 N2 123.0(16) . .
C9 C10 C5 122.6(15) . .
N2 C10 C5 114.5(14) . .
C12 C11 C4 121.7(18) . .
C12 C11 H11 119.2 . .
C4 C11 H11 119.2 . .
C11 C12 C9 122.6(19) . .
C11 C12 H12 118.7 . .
C9 C12 H12 118.7 . .
N3 C13 C14 122.1(15) . .
N3 C13 H13 119.0 . .
C14 C13 H13 119.0 . .
C15 C14 C13 118.9(16) . .
C15 C14 H14 120.6 . .
C13 C14 H14 120.5 . .
C14 C15 C16 120.8(16) . .
C14 C15 H15 119.6 . .
C16 C15 H15 119.6 . .
C17 C16 C15 117.4(15) . .
C17 C16 C23 117.1(14) . .
C15 C16 C23 125.4(15) . .
N3 C17 C22 117.1(14) . .
N3 C17 C16 121.6(15) . .
C22 C17 C16 121.3(14) . .
N4 C18 C19 123.4(17) . .
N4 C18 H18 118.3 . .
C19 C18 H18 118.3 . .
C20 C19 C18 119.0(19) . .
C20 C19 H19 120.5 . .
C18 C19 H19 120.5 . .
C19 C20 C21 119.8(19) . .
C19 C20 H20 120.1 . .
C21 C20 H20 120.1 . .
C20 C21 C22 117.2(16) . .
C20 C21 C24 125.8(18) . .
C22 C21 C24 116.6(17) . .
N4 C22 C17 115.5(13) . .
N4 C22 C21 123.0(15) . .
C17 C22 C21 121.5(15) . .
C24 C23 C16 121.6(15) . .
C24 C23 H23 119.2 . .
C16 C23 H23 119.2 . .
C23 C24 C21 121.8(16) . .
C23 C24 H24 119.1 . .
C21 C24 H24 119.1 . .
N5 C25 C26 121.0(18) . .
N5 C25 H25 119.5 . .
C26 C25 H25 119.5 . .
C27 C26 C25 121.2(19) . .
C27 C26 H26 119.4 . .
C25 C26 H26 119.4 . .
C26 C27 C28 119.4(18) . .
C26 C27 H27 120.3 . .
C28 C27 H27 120.3 . .
C27 C28 C29 118.7(17) . .
C27 C28 C35 125.9(18) . .
C29 C28 C35 115(2) . .
N5 C29 C28 122.6(17) . .
N5 C29 C34 112.7(15) . .
C28 C29 C34 124.4(17) . .
N6 C30 C31 126.3(19) . .
N6 C30 H30 116.9 . .
C31 C30 H30 116.9 . .
C32 C31 C30 116.8(19) . .
C32 C31 H31 121.6 . .
C30 C31 H31 121.6 . .
C31 C32 C33 121.6(18) . .
C31 C32 H32 119.2 . .
C33 C32 H32 119.2 . .
C34 C33 C32 114.8(17) . .
C34 C33 C36 118.6(18) . .
C32 C33 C36 126.6(18) . .
N6 C34 C33 125.6(18) . .
N6 C34 C29 117.5(16) . .
C33 C34 C29 116.9(16) . .
C36 C35 C28 124.8(19) . .
C36 C35 H35 117.6 . .
C28 C35 H35 117.6 . .
C35 C36 C33 120.0(17) . .
C35 C36 H36 120.0 . .
C33 C36 H36 120.0 . .

loop_
_geom_bond_atom_site_label_1
_geom_bond_atom_site_label_2
_geom_bond_distance
_geom_bond_site_symmetry_2
In1 Se2 2.560(2) .
In1 Se5 2.577(2) 3_646
In1 Se3 2.602(2) .
In1 Se1 2.612(2) .
In2 Se2 2.556(2) .
In2 Se1 2.591(2) 3_656
In2 Se5 2.594(2) .
In2 Se4 2.618(2) .
Se1 In2 2.591(2) 3_646
Se3 Se4 2.363(2) .
Se5 In1 2.577(2) 3_656
Fe1 N5 1.971(13) .
Fe1 N4 1.974(12) .
Fe1 N3 1.979(13) .
Fe1 N1 1.978(13) .
Fe1 N2 1.991(12) .
Fe1 N6 2.001(13) .
N1 C1 1.339(19) .
N1 C5 1.373(18) .
N2 C6 1.287(18) .
N2 C10 1.388(16) .
N3 C13 1.329(18) .
N3 C17 1.386(17) .
N4 C18 1.294(19) .
N4 C22 1.377(17) .
N5 C29 1.368(18) .
N5 C25 1.37(2) .
N6 C30 1.30(2) .
N6 C34 1.35(2) .
C1 C2 1.38(2) .
C1 H1 0.9300 .
C2 C3 1.31(2) .
C2 H2 0.9300 .
C3 C4 1.39(2) .
C3 H3 0.9300 .
C4 C5 1.41(2) .
C4 C11 1.44(2) .
C5 C10 1.43(2) .
C6 C7 1.42(2) .
C6 H6 0.9300 .
C7 C8 1.38(2) .
C7 H7 0.9300 .
C8 C9 1.38(2) .
C8 H8 0.9300 .
C9 C10 1.38(2) .
C9 C12 1.45(2) .
C11 C12 1.31(2) .
C11 H11 0.9300 .
C12 H12 0.9300 .
C13 C14 1.42(2) .
C13 H13 0.9300 .
C14 C15 1.37(2) .
C14 H14 0.9300 .
C15 C16 1.41(2) .
C15 H15 0.9300 .
C16 C17 1.413(19) .
C16 C23 1.43(2) .
C17 C22 1.39(2) .
C18 C19 1.42(2) .
C18 H18 0.9300 .
C19 C20 1.36(2) .
C19 H19 0.9300 .
C20 C21 1.39(2) .
C20 H20 0.9300 .
C21 C22 1.41(2) .
C21 C24 1.45(2) .
C23 C24 1.35(2) .
C23 H23 0.9300 .
C24 H24 0.9300 .
C25 C26 1.39(2) .
C25 H25 0.9300 .
C26 C27 1.35(2) .
C26 H26 0.9300 .
C27 C28 1.36(2) .
C27 H27 0.9300 .
C28 C29 1.40(2) .
C28 C35 1.39(2) .
C29 C34 1.46(2) .
C30 C31 1.41(2) .
C30 H30 0.9300 .
C31 C32 1.33(2) .
C31 H31 0.9300 .
C32 C33 1.41(2) .
C32 H32 0.9300 .
C33 C34 1.40(2) .
C33 C36 1.47(2) .
C35 C36 1.36(2) .
C35 H35 0.9300 .
C36 H36 0.9300 .

loop_
_geom_torsion_atom_site_label_1
_geom_torsion_atom_site_label_2
_geom_torsion_atom_site_label_3
_geom_torsion_atom_site_label_4
_geom_torsion
_geom_torsion_site_symmetry_1
_geom_torsion_site_symmetry_4
Se2 In1 Se1 In2 120.15(8) . 3_646
Se5 In1 Se1 In2 0.17(8) 3_646 3_646
Se3 In1 Se1 In2 -123.41(7) . 3_646
Se1 In2 Se2 In1 134.10(8) 3_656 .
Se5 In2 Se2 In1 -112.73(8) . .
Se4 In2 Se2 In1 20.23(9) . .
Se5 In1 Se2 In2 -126.89(8) 3_646 .
Se3 In1 Se2 In2 8.03(9) . .
Se1 In1 Se2 In2 120.95(8) . .
Se2 In1 Se3 Se4 -36.46(10) . .
Se5 In1 Se3 Se4 93.30(9) 3_646 .
Se1 In1 Se3 Se4 -161.94(8) . .
In1 Se3 Se4 In2 47.36(9) . .
Se2 In2 Se4 Se3 -44.28(10) . .
Se1 In2 Se4 Se3 -168.71(8) 3_656 .
Se5 In2 Se4 Se3 85.53(9) . .
Se2 In2 Se5 In1 -125.20(8) . 3_656
Se1 In2 Se5 In1 0.17(8) 3_656 3_656
Se4 In2 Se5 In1 109.06(7) . 3_656
N5 Fe1 N1 C1 12.3(15) . .
N4 Fe1 N1 C1 -140(4) . .
N3 Fe1 N1 C1 -83.4(15) . .
N2 Fe1 N1 C1 -173.7(15) . .
N6 Fe1 N1 C1 94.7(15) . .
N5 Fe1 N1 C5 -167.4(10) . .
N4 Fe1 N1 C5 41(5) . .
N3 Fe1 N1 C5 97.0(10) . .
N2 Fe1 N1 C5 6.7(10) . .
N6 Fe1 N1 C5 -84.9(11) . .
N5 Fe1 N2 C6 -139(3) . .
N4 Fe1 N2 C6 1.0(14) . .
N3 Fe1 N2 C6 83.8(13) . .
N1 Fe1 N2 C6 177.5(13) . .
N6 Fe1 N2 C6 -95.2(13) . .
N5 Fe1 N2 C10 37(4) . .
N4 Fe1 N2 C10 177.0(10) . .
N3 Fe1 N2 C10 -100.2(10) . .
N1 Fe1 N2 C10 -6.5(10) . .
N6 Fe1 N2 C10 80.7(10) . .
N5 Fe1 N3 C13 -84.1(13) . .
N4 Fe1 N3 C13 -178.3(14) . .
N1 Fe1 N3 C13 6.9(14) . .
N2 Fe1 N3 C13 90.0(13) . .
N6 Fe1 N3 C13 -115(15) . .
N5 Fe1 N3 C17 98.9(11) . .
N4 Fe1 N3 C17 4.7(11) . .
N1 Fe1 N3 C17 -170.1(11) . .
N2 Fe1 N3 C17 -87.0(11) . .
N6 Fe1 N3 C17 68(15) . .
N5 Fe1 N4 C18 83.1(15) . .
N3 Fe1 N4 C18 178.1(15) . .
N1 Fe1 N4 C18 -125(5) . .
N2 Fe1 N4 C18 -91.4(15) . .
N6 Fe1 N4 C18 0.1(16) . .
N5 Fe1 N4 C22 -99.5(11) . .
N3 Fe1 N4 C22 -4.4(11) . .
N1 Fe1 N4 C22 52(5) . .
N2 Fe1 N4 C22 86.1(11) . .
N6 Fe1 N4 C22 177.5(11) . .
N4 Fe1 N5 C29 -106.2(11) . .
N3 Fe1 N5 C29 170.5(11) . .
N1 Fe1 N5 C29 76.7(11) . .
N2 Fe1 N5 C29 33(4) . .
N6 Fe1 N5 C29 -10.6(11) . .
N4 Fe1 N5 C25 79.7(13) . .
N3 Fe1 N5 C25 -3.5(14) . .
N1 Fe1 N5 C25 -97.4(13) . .
N2 Fe1 N5 C25 -141(3) . .
N6 Fe1 N5 C25 175.3(14) . .
N5 Fe1 N6 C30 -177.7(17) . .
N4 Fe1 N6 C30 -83.6(17) . .
N3 Fe1 N6 C30 -147(14) . .
N1 Fe1 N6 C30 91.3(17) . .
N2 Fe1 N6 C30 8.3(17) . .
N5 Fe1 N6 C34 12.6(11) . .
N4 Fe1 N6 C34 106.7(11) . .
N3 Fe1 N6 C34 44(15) . .
N1 Fe1 N6 C34 -78.4(11) . .
N2 Fe1 N6 C34 -161.4(11) . .
C5 N1 C1 C2 3(2) . .
Fe1 N1 C1 C2 -176.5(11) . .
N1 C1 C2 C3 -2(3) . .
C1 C2 C3 C4 1(3) . .
C2 C3 C4 C5 -2(3) . .
C2 C3 C4 C11 -178.8(18) . .
C1 N1 C5 C4 -4(2) . .
Fe1 N1 C5 C4 175.4(13) . .
C1 N1 C5 C10 174.4(14) . .
Fe1 N1 C5 C10 -5.9(17) . .
C3 C4 C5 N1 4(2) . .
C11 C4 C5 N1 -179.1(15) . .
C3 C4 C5 C10 -174.9(15) . .
C11 C4 C5 C10 2(2) . .
C10 N2 C6 C7 -1(2) . .
Fe1 N2 C6 C7 174.9(11) . .
N2 C6 C7 C8 1(2) . .
C6 C7 C8 C9 -2(2) . .
C7 C8 C9 C10 2(2) . .
C7 C8 C9 C12 -178.3(16) . .
C8 C9 C10 N2 -2(2) . .
C12 C9 C10 N2 178.1(14) . .
C8 C9 C10 C5 177.7(15) . .
C12 C9 C10 C5 -2(2) . .
C6 N2 C10 C9 2(2) . .
Fe1 N2 C10 C9 -174.8(12) . .
C6 N2 C10 C5 -178.4(13) . .
Fe1 N2 C10 C5 5.1(16) . .
N1 C5 C10 C9 -179.6(14) . .
C4 C5 C10 C9 -1(2) . .
N1 C5 C10 N2 1(2) . .
C4 C5 C10 N2 179.3(13) . .
C3 C4 C11 C12 175.8(18) . .
C5 C4 C11 C12 -1(3) . .
C4 C11 C12 C9 -2(3) . .
C10 C9 C12 C11 3(3) . .
C8 C9 C12 C11 -176.3(18) . .
C17 N3 C13 C14 1(2) . .
Fe1 N3 C13 C14 -176.2(11) . .
N3 C13 C14 C15 0(2) . .
C13 C14 C15 C16 -1(2) . .
C14 C15 C16 C17 2(2) . .
C14 C15 C16 C23 178.9(16) . .
C13 N3 C17 C22 178.4(14) . .
Fe1 N3 C17 C22 -4.3(19) . .
C13 N3 C17 C16 1(2) . .
Fe1 N3 C17 C16 178.1(12) . .
C15 C16 C17 N3 -2(2) . .
C23 C16 C17 N3 -179.0(15) . .
C15 C16 C17 C22 -179.7(15) . .
C23 C16 C17 C22 4(2) . .
C22 N4 C18 C19 -5(2) . .
Fe1 N4 C18 C19 172.8(12) . .
N4 C18 C19 C20 3(3) . .
C18 C19 C20 C21 3(3) . .
C19 C20 C21 C22 -7(3) . .
C19 C20 C21 C24 -179.3(17) . .
C18 N4 C22 C17 -178.9(15) . .
Fe1 N4 C22 C17 3.4(18) . .
C18 N4 C22 C21 0(2) . .
Fe1 N4 C22 C21 -177.7(13) . .
N3 C17 C22 N4 1(2) . .
C16 C17 C22 N4 178.3(14) . .
N3 C17 C22 C21 -178.3(15) . .
C16 C17 C22 C21 -1(3) . .
C20 C21 C22 N4 6(3) . .
C24 C21 C22 N4 178.7(15) . .
C20 C21 C22 C17 -175.4(17) . .
C24 C21 C22 C17 -2(3) . .
C17 C16 C23 C24 -3(2) . .
C15 C16 C23 C24 -179.7(16) . .
C16 C23 C24 C21 0(3) . .
C20 C21 C24 C23 175.0(17) . .
C22 C21 C24 C23 3(3) . .
C29 N5 C25 C26 -4(2) . .
Fe1 N5 C25 C26 170.0(12) . .
N5 C25 C26 C27 2(3) . .
C25 C26 C27 C28 -2(3) . .
C26 C27 C28 C29 4(3) . .
C26 C27 C28 C35 -179.9(17) . .
C25 N5 C29 C28 7(2) . .
Fe1 N5 C29 C28 -168.2(13) . .
C25 N5 C29 C34 -178.6(13) . .
Fe1 N5 C29 C34 6.5(16) . .
C27 C28 C29 N5 -7(3) . .
C35 C28 C29 N5 176.8(14) . .
C27 C28 C29 C34 178.9(15) . .
C35 C28 C29 C34 3(3) . .
C34 N6 C30 C31 0(3) . .
Fe1 N6 C30 C31 -169.0(13) . .
N6 C30 C31 C32 4(3) . .
C30 C31 C32 C33 -6(3) . .
C31 C32 C33 C34 3(3) . .
C31 C32 C33 C36 -173.2(17) . .
C30 N6 C34 C33 -3(3) . .
Fe1 N6 C34 C33 168.4(14) . .
C30 N6 C34 C29 175.3(15) . .
Fe1 N6 C34 C29 -12.9(18) . .
C32 C33 C34 N6 2(3) . .
C36 C33 C34 N6 178.3(16) . .
C32 C33 C34 C29 -176.9(15) . .
C36 C33 C34 C29 0(2) . .
N5 C29 C34 N6 5(2) . .
C28 C29 C34 N6 179.1(16) . .
N5 C29 C34 C33 -176.7(15) . .
C28 C29 C34 C33 -2(2) . .
C27 C28 C35 C36 -176.7(18) . .
C29 C28 C35 C36 -1(3) . .
C28 C35 C36 C33 -2(3) . .
C34 C33 C36 C35 2(3) . .
C32 C33 C36 C35 178.1(18) . .
